data_4345265
loop_
_publ_author_name
'Nathan, Sarah R.'
'Pino, Nicholas W.'
'Arduino, Daniela M.'
'Perocchi, Fabiana'
'MacMillan, Samantha N.'
'Wilson, Justin J.'

_publ_section_title
;
 Synthetic Methods for the Preparation of a Functional Analogue of Ru360,
 a Potent Inhibitor of Mitochondrial Calcium Uptake.
;
_journal_issue 6
_journal_name_full 'Inorganic chemistry'
_journal_page_first 3123
_journal_page_last 3126
_journal_paper_doi 10.1021/acs.inorgchem.6b03108
_journal_volume 56
_journal_year 2017
_chemical_formula_sum 'Cl4 H26 N8 O3 Ru2'
_chemical_formula_weight 530.23
_space_group_crystal_system monoclinic
_space_group_IT_number 14
_space_group_name_Hall '-P 2yn'
_space_group_name_H-M_alt 'P 1 21/n 1'
_symmetry_space_group_name_Hall '-P 2yn'
_symmetry_space_group_name_H-M 'P 1 21/n 1'
_atom_sites_solution_hydrogens mixed
_audit_creation_method SHELXL-2014/7
_cell_angle_alpha 90
_cell_angle_beta 96.612(3)
_cell_angle_gamma 90
_cell_formula_units_Z 2
_cell_length_a 8.2808(5)
_cell_length_b 11.7183(7)
_cell_length_c 9.0833(5)
_cell_measurement_reflns_used 9843
_cell_measurement_temperature 223(2)
_cell_measurement_theta_max 30.24
_cell_measurement_theta_min 2.85
_cell_volume 875.55(9)
_computing_cell_refinement 'Bruker SAINT'
_computing_data_collection 'Bruker APEX2'
_computing_data_reduction 'Bruker SAINT'
_computing_molecular_graphics 'Bruker SHELXTL'
_computing_publication_material 'Bruker SHELXTL'
_computing_structure_refinement 'SHELXL-2014/7 (Sheldrick, 2014)'
_computing_structure_solution 'SHELXS-97 (Sheldrick 2008)'
_diffrn_ambient_temperature 223(2)
_diffrn_measured_fraction_theta_full 1.000
_diffrn_measured_fraction_theta_max 1.000
_diffrn_measurement_device_type 'Bruker APEX-II CCD'
_diffrn_measurement_method '\f and \w scans'
_diffrn_radiation_type MoK\a
_diffrn_radiation_wavelength 0.71073
_diffrn_reflns_av_R_equivalents 0.0333
_diffrn_reflns_av_unetI/netI 0.0144
_diffrn_reflns_Laue_measured_fraction_full 1.000
_diffrn_reflns_Laue_measured_fraction_max 1.000
_diffrn_reflns_limit_h_max 10
_diffrn_reflns_limit_h_min -11
_diffrn_reflns_limit_k_max 15
_diffrn_reflns_limit_k_min -15
_diffrn_reflns_limit_l_max 12
_diffrn_reflns_limit_l_min -12
_diffrn_reflns_number 32732
_diffrn_reflns_point_group_measured_fraction_full 1.000
_diffrn_reflns_point_group_measured_fraction_max 1.000
_diffrn_reflns_theta_full 25.242
_diffrn_reflns_theta_max 28.271
_diffrn_reflns_theta_min 2.849
_exptl_absorpt_coefficient_mu 2.344
_exptl_absorpt_correction_T_max 0.7461
_exptl_absorpt_correction_T_min 0.6774
_exptl_absorpt_correction_type multi-scan
_exptl_absorpt_process_details 'SADABS 2014/5'
_exptl_crystal_colour red
_exptl_crystal_density_diffrn 2.011
_exptl_crystal_description Block
_exptl_crystal_F_000 524
_exptl_crystal_size_max 0.150
_exptl_crystal_size_mid 0.130
_exptl_crystal_size_min 0.070
_refine_diff_density_max 0.968
_refine_diff_density_min -0.399
_refine_diff_density_rms 0.114
_refine_ls_extinction_method none
_refine_ls_goodness_of_fit_ref 1.091
_refine_ls_hydrogen_treatment mixed
_refine_ls_matrix_type full
_refine_ls_number_parameters 86
_refine_ls_number_reflns 2171
_refine_ls_number_restraints 1
_refine_ls_restrained_S_all 1.092
_refine_ls_R_factor_all 0.0298
_refine_ls_R_factor_gt 0.0265
_refine_ls_shift/su_max 0.000
_refine_ls_shift/su_mean 0.000
_refine_ls_structure_factor_coef Fsqd
_refine_ls_weighting_details 'w=1/[\s^2^(Fo^2^)+(0.0339P)^2^+1.2644P] where P=(Fo^2^+2Fc^2^)/3'
_refine_ls_weighting_scheme calc
_refine_ls_wR_factor_gt 0.0638
_refine_ls_wR_factor_ref 0.0655
_reflns_Friedel_coverage 0.000
_reflns_number_gt 1995
_reflns_number_total 2171
_reflns_threshold_expression 'I > 2\s(I)'
_cod_data_source_file ic6b03108_si_002.cif
_cod_data_source_block '[(OH)(NH3)4Ru(?-O)Ru(NH3)4(OH2)]Cl4'
_cod_depositor_comments 'Adding full bibliography for 4345265--4345267.cif.'
_cod_database_code 4345265
_shelx_shelxl_version_number 2014/7
_shelx_space_group_comment
; 
The symmetry employed for this shelxl refinement is uniquely defined 
by the following loop, which should always be used as a source of 
symmetry information in preference to the above space-group names. 
They are only intended as comments. 
;
_shelx_estimated_absorpt_t_min 0.720
_shelx_estimated_absorpt_t_max 0.853

loop_
_space_group_symop_operation_xyz
'x, y, z'
'-x+1/2, y+1/2, -z+1/2'
'-x, -y, -z'
'x-1/2, -y-1/2, z-1/2'

loop_
_atom_site_label
_atom_site_type_symbol
_atom_site_fract_x
_atom_site_fract_y
_atom_site_fract_z
_atom_site_U_iso_or_equiv
_atom_site_adp_type
_atom_site_occupancy
_atom_site_site_symmetry_order
_atom_site_calc_flag
_atom_site_refinement_flags_posn
_atom_site_refinement_flags_adp
_atom_site_refinement_flags_occupancy
Ru Ru -0.03061(3) 0.03091(2) -0.19781(2) 0.01860(8) Uani 1 1 d . . .
O1 O -0.0706(3) 0.06308(19) -0.4197(2) 0.0319(5) Uani 1 1 d D . .
H100 H -0.073(5) 0.1280(18) -0.439(4) 0.048 Uiso 1 1 d D U .
O2 O 0.0000 0.0000 0.0000 0.0199(5) Uani 1 2 d S . P
N1 N -0.2713(3) 0.0826(2) -0.1811(3) 0.0306(5) Uani 1 1 d . . .
H1A H -0.2707 0.1436 -0.1207 0.046 Uiso 1 1 calc R U .
H1B H -0.3260 0.0251 -0.1439 0.046 Uiso 1 1 calc R U .
H1C H -0.3201 0.1013 -0.2716 0.046 Uiso 1 1 calc R U .
N2 N 0.0547(3) 0.1985(2) -0.1609(3) 0.0258(5) Uani 1 1 d . . .
H2A H 0.1591 0.1968 -0.1202 0.039 Uiso 1 1 calc R U .
H2B H -0.0060 0.2343 -0.0990 0.039 Uiso 1 1 calc R U .
H2C H 0.0477 0.2363 -0.2476 0.039 Uiso 1 1 calc R U .
N3 N 0.2079(3) -0.0223(2) -0.2236(3) 0.0279(5) Uani 1 1 d . . .
H3A H 0.2182 -0.0973 -0.2031 0.042 Uiso 1 1 calc R U .
H3B H 0.2793 0.0173 -0.1611 0.042 Uiso 1 1 calc R U .
H3C H 0.2279 -0.0097 -0.3175 0.042 Uiso 1 1 calc R U .
N4 N -0.1178(3) -0.1349(2) -0.2501(3) 0.0271(5) Uani 1 1 d . . .
H4A H -0.1976 -0.1520 -0.1944 0.041 Uiso 1 1 calc R U .
H4B H -0.0361 -0.1854 -0.2315 0.041 Uiso 1 1 calc R U .
H4C H -0.1569 -0.1381 -0.3466 0.041 Uiso 1 1 calc R U .
Cl1 Cl 0.41270(10) 0.16380(7) 0.03199(9) 0.03832(18) Uani 1 1 d . . .
Cl2 Cl 0.32985(11) 0.20169(7) 0.58345(8) 0.03969(19) Uani 1 1 d . . .

loop_
_atom_site_aniso_label
_atom_site_aniso_U_11
_atom_site_aniso_U_22
_atom_site_aniso_U_33
_atom_site_aniso_U_23
_atom_site_aniso_U_13
_atom_site_aniso_U_12
Ru 0.02737(13) 0.01673(11) 0.01207(11) 0.00013(7) 0.00387(8) -0.00128(8)
O1 0.0553(14) 0.0263(10) 0.0153(9) -0.0014(8) 0.0097(9) -0.0040(10)
O2 0.0246(13) 0.0207(12) 0.0149(12) 0.0024(10) 0.0040(10) -0.0024(10)
N1 0.0326(13) 0.0291(13) 0.0294(13) 0.0013(10) 0.0011(10) 0.0052(11)
N2 0.0367(13) 0.0216(11) 0.0195(11) 0.0000(8) 0.0053(9) -0.0053(10)
N3 0.0320(13) 0.0284(12) 0.0248(12) -0.0008(9) 0.0100(10) -0.0015(10)
N4 0.0370(13) 0.0227(11) 0.0216(11) -0.0013(9) 0.0028(9) -0.0032(10)
Cl1 0.0363(4) 0.0430(4) 0.0358(4) -0.0105(3) 0.0051(3) -0.0093(3)
Cl2 0.0563(5) 0.0363(4) 0.0278(4) -0.0001(3) 0.0103(3) -0.0155(4)

loop_
_atom_type_symbol
_atom_type_description
_atom_type_scat_dispersion_real
_atom_type_scat_dispersion_imag
_atom_type_scat_source
N N 0.0061 0.0033 'International Tables Vol C Tables 4.2.6.8 and 6.1.1.4'
H H 0.0000 0.0000 'International Tables Vol C Tables 4.2.6.8 and 6.1.1.4'
O O 0.0106 0.0060 'International Tables Vol C Tables 4.2.6.8 and 6.1.1.4'
Cl Cl 0.1484 0.1585 'International Tables Vol C Tables 4.2.6.8 and 6.1.1.4'
Ru Ru -1.2594 0.8363 'International Tables Vol C Tables 4.2.6.8 and 6.1.1.4'

loop_
_geom_angle_atom_site_label_1
_geom_angle_atom_site_label_2
_geom_angle_atom_site_label_3
_geom_angle
_geom_angle_site_symmetry_3
O2 Ru O1 178.45(7) .
O2 Ru N2 91.28(6) .
O1 Ru N2 89.91(9) .
O2 Ru N1 90.66(7) .
O1 Ru N1 88.32(10) .
N2 Ru N1 91.33(10) .
O2 Ru N4 92.52(6) .
O1 Ru N4 86.30(9) .
N2 Ru N4 176.20(9) .
N1 Ru N4 88.80(10) .
O2 Ru N3 91.43(7) .
O1 Ru N3 89.58(10) .
N2 Ru N3 89.56(10) .
N1 Ru N3 177.72(10) .
N4 Ru N3 90.18(10) .
Ru O1 H100 114(3) .
Ru O2 Ru 180.000(12) 3
Ru N1 H1A 109.5 .
Ru N1 H1B 109.5 .
H1A N1 H1B 109.5 .
Ru N1 H1C 109.5 .
H1A N1 H1C 109.5 .
H1B N1 H1C 109.5 .
Ru N2 H2A 109.5 .
Ru N2 H2B 109.5 .
H2A N2 H2B 109.5 .
Ru N2 H2C 109.5 .
H2A N2 H2C 109.5 .
H2B N2 H2C 109.5 .
Ru N3 H3A 109.5 .
Ru N3 H3B 109.5 .
H3A N3 H3B 109.5 .
Ru N3 H3C 109.5 .
H3A N3 H3C 109.5 .
H3B N3 H3C 109.5 .
Ru N4 H4A 109.5 .
Ru N4 H4B 109.5 .
H4A N4 H4B 109.5 .
Ru N4 H4C 109.5 .
H4A N4 H4C 109.5 .
H4B N4 H4C 109.5 .

loop_
_geom_bond_atom_site_label_1
_geom_bond_atom_site_label_2
_geom_bond_distance
_geom_bond_site_symmetry_2
Ru O2 1.8218(2) .
Ru O1 2.039(2) .
Ru N2 2.102(2) .
Ru N1 2.105(2) .
Ru N4 2.108(2) .
Ru N3 2.110(2) .
O1 H100 0.782(18) .
O2 Ru 1.8219(2) 3
N1 H1A 0.9000 .
N1 H1B 0.9000 .
N1 H1C 0.9000 .
N2 H2A 0.9000 .
N2 H2B 0.9000 .
N2 H2C 0.9000 .
N3 H3A 0.9000 .
N3 H3B 0.9000 .
N3 H3C 0.9000 .
N4 H4A 0.9000 .
N4 H4B 0.9000 .
N4 H4C 0.9000 .

loop_
_geom_hbond_atom_site_label_D
_geom_hbond_atom_site_label_H
_geom_hbond_atom_site_label_A
_geom_hbond_distance_DH
_geom_hbond_distance_HA
_geom_hbond_distance_DA
_geom_hbond_angle_DHA
_geom_hbond_site_symmetry_A
O1 H100 Cl1 0.782(18) 2.455(19) 3.231(2) 173(4) 4_565
N1 H1A Cl2 0.90 2.66 3.521(3) 161.0 4_565
N1 H1B Cl1 0.90 2.57 3.451(3) 165.7 3
N2 H2B Cl2 0.90 2.38 3.273(2) 170.4 4_565
N2 H2C Cl1 0.90 2.47 3.319(2) 156.9 4_565
N3 H3A Cl2 0.90 2.64 3.503(3) 160.0 2_545
N3 H3C Cl2 0.90 2.80 3.375(3) 123.1 1_554
N4 H4A Cl1 0.90 2.44 3.334(3) 170.2 3
N4 H4B Cl2 0.90 2.44 3.288(3) 157.5 2_545
N4 H4C Cl2 0.90 2.55 3.412(2) 159.5 3
